data_4511042
loop_
_publ_author_name
'Yang, Jin'
'Ma, Jian-Fang'
'Liu, Ying-Ying'
'Ma, Ji-Cheng'
'Batten, Stuart R.'

_publ_section_title
;
 A Series of Lead(II) Complexes with \p&#x2212;\p Stackings: Structural
 Diversities by Varying the Ligands
;
_journal_issue 4
_journal_name_full 'Crystal Growth &amp; Design'
_journal_page_first 1894
_journal_paper_doi 10.1021/cg801085d
_journal_volume 9
_journal_year 2009
_chemical_formula_moiety 'C27 H22 N4 O4 Pb'
_chemical_formula_sum 'C27 H22 N4 O4 Pb'
_chemical_formula_weight 673.68
_chemical_name_systematic
;
 ?
;
_space_group_IT_number 2
_symmetry_cell_setting triclinic
_symmetry_space_group_name_Hall '-P 1'
_symmetry_space_group_name_H-M 'P -1'
_atom_sites_solution_hydrogens geom
_atom_sites_solution_primary direct
_atom_sites_solution_secondary difmap
_audit_creation_method SHELXL-97
_cell_angle_alpha 99.34(3)
_cell_angle_beta 90.76(3)
_cell_angle_gamma 98.24(3)
_cell_formula_units_Z 2
_cell_length_a 9.1613(18)
_cell_length_b 10.420(2)
_cell_length_c 12.975(3)
_cell_measurement_reflns_used 10744
_cell_measurement_temperature 293(2)
_cell_measurement_theta_max 27.48
_cell_measurement_theta_min 3.08
_cell_volume 1208.7(5)
_computing_cell_refinement PROCESS-AUTO
_computing_data_collection 'PROCESS-AUTO (Rigaku, 1998)'
_computing_data_reduction PROCESS-AUTO
_computing_molecular_graphics 'SHELXTL-PLUS (Sheldrick, 1990)'
_computing_publication_material SHELXL-97
_computing_structure_refinement 'SHELXL-97 (Sheldrick, 1997)'
_computing_structure_solution 'SHELXS-97 (Sheldrick, 1997)'
_diffrn_ambient_temperature 293(2)
_diffrn_detector_area_resol_mean 10.0
_diffrn_measured_fraction_theta_full 0.992
_diffrn_measured_fraction_theta_max 0.978
_diffrn_measurement_device_type 'Rigaku R-AXIS RAPID'
_diffrn_measurement_method '\w scan'
_diffrn_radiation_monochromator graphite
_diffrn_radiation_source 'rotorating anode'
_diffrn_radiation_type MoK\a
_diffrn_radiation_wavelength 0.71073
_diffrn_reflns_av_R_equivalents 0.0275
_diffrn_reflns_av_sigmaI/netI 0.0357
_diffrn_reflns_limit_h_max 11
_diffrn_reflns_limit_h_min -11
_diffrn_reflns_limit_k_max 13
_diffrn_reflns_limit_k_min -13
_diffrn_reflns_limit_l_max 16
_diffrn_reflns_limit_l_min -16
_diffrn_reflns_number 11841
_diffrn_reflns_theta_full 25.00
_diffrn_reflns_theta_max 27.48
_diffrn_reflns_theta_min 3.08
_diffrn_standards_decay_% none
_diffrn_standards_interval_count none
_diffrn_standards_number none
_exptl_absorpt_coefficient_mu 7.021
_exptl_absorpt_correction_type multi-scan
_exptl_absorpt_process_details 'ABSCOR (Higashi, 1995)'
_exptl_crystal_colour 'pale yellow'
_exptl_crystal_density_diffrn 1.851
_exptl_crystal_density_method 'not measured'
_exptl_crystal_description block
_exptl_crystal_F_000 652
_exptl_crystal_size_max 0.304
_exptl_crystal_size_mid 0.211
_exptl_crystal_size_min 0.069
_refine_diff_density_max 1.521
_refine_diff_density_min -0.617
_refine_diff_density_rms 0.171
_refine_ls_extinction_method none
_refine_ls_goodness_of_fit_ref 1.133
_refine_ls_hydrogen_treatment constr
_refine_ls_matrix_type full
_refine_ls_number_parameters 325
_refine_ls_number_reflns 5425
_refine_ls_number_restraints 0
_refine_ls_restrained_S_all 1.133
_refine_ls_R_factor_all 0.0344
_refine_ls_R_factor_gt 0.0288
_refine_ls_shift/su_max 0.001
_refine_ls_shift/su_mean 0.000
_refine_ls_structure_factor_coef Fsqd
_refine_ls_weighting_details 'calc w=1/[\s^2^(Fo^2^)+(0.0550P)^2^+1.1311P] where P=(Fo^2^+2Fc^2^)/3'
_refine_ls_weighting_scheme calc
_refine_ls_wR_factor_gt 0.0856
_refine_ls_wR_factor_ref 0.0944
_reflns_number_gt 4887
_reflns_number_total 5425
_reflns_threshold_expression >2sigma(I)
_cod_data_source_file cg801085d_si_002.cif
_cod_data_source_block compound9
_cod_depositor_comments
;
The following automatic conversions were performed:

'_symmetry_cell_setting' value 'Triclinic' changed to 'triclinic'
according to
/usr/data/users/saulius/automatic-downloads/retrospective/ACS/lib/dictionaries/cif_core.dic
dictionary named 'cif_core.dic' version 2.4.2 from 2011-04-26.

Automatic conversion script
Id: cif_fix_values 2281 2013-09-26 08:29:07Z andrius 
;
_cod_original_cell_volume 1208.7(4)
_cod_original_sg_symbol_Hall '-p 1'
_cod_database_code 4511042

loop_
_symmetry_equiv_pos_as_xyz
'x, y, z'
'-x, -y, -z'

loop_
_atom_site_label
_atom_site_type_symbol
_atom_site_fract_x
_atom_site_fract_y
_atom_site_fract_z
_atom_site_U_iso_or_equiv
_atom_site_adp_type
_atom_site_occupancy
_atom_site_symmetry_multiplicity
_atom_site_calc_flag
_atom_site_refinement_flags
C1 C 0.1285(6) 0.6764(6) 0.1623(5) 0.0372(12) Uani 1 1 d .
C2 C 0.0041(5) 0.7591(6) 0.1677(4) 0.0325(11) Uani 1 1 d .
H2 H 0.0504 0.8512 0.1769 0.039 Uiso 1 1 calc R
C3 C -0.0962(5) 0.7463(6) 0.2588(4) 0.0339(11) Uani 1 1 d .
H3A H -0.0376 0.7632 0.3237 0.041 Uiso 1 1 calc R
H3B H -0.1497 0.6577 0.2508 0.041 Uiso 1 1 calc R
C4 C -0.2056(6) 0.8458(5) 0.2621(5) 0.0391(12) Uani 1 1 d .
H4A H -0.2700 0.8373 0.3201 0.047 Uiso 1 1 calc R
H4B H -0.1513 0.9342 0.2739 0.047 Uiso 1 1 calc R
C5 C -0.2989(6) 0.8249(5) 0.1612(5) 0.0361(12) Uani 1 1 d .
H5 H -0.3531 0.8999 0.1650 0.043 Uiso 1 1 calc R
C6 C -0.4144(5) 0.7015(5) 0.1511(4) 0.0326(10) Uani 1 1 d .
C7 C -0.2022(6) 0.8269(7) 0.0655(5) 0.0481(15) Uani 1 1 d .
H7A H -0.2644 0.8022 0.0022 0.058 Uiso 1 1 calc R
H7B H -0.1513 0.9153 0.0663 0.058 Uiso 1 1 calc R
C8 C -0.0888(6) 0.7321(7) 0.0646(4) 0.0422(14) Uani 1 1 d .
H8A H -0.0240 0.7412 0.0069 0.051 Uiso 1 1 calc R
H8B H -0.1397 0.6424 0.0539 0.051 Uiso 1 1 calc R
C9 C 0.2447(6) 0.4820(5) 0.4076(4) 0.0347(11) Uani 1 1 d .
H9 H 0.1778 0.5333 0.3874 0.042 Uiso 1 1 calc R
C10 C 0.2355(6) 0.4455(5) 0.5077(4) 0.0356(11) Uani 1 1 d .
H10 H 0.1634 0.4728 0.5524 0.043 Uiso 1 1 calc R
C11 C 0.3325(5) 0.3701(5) 0.5388(4) 0.0323(10) Uani 1 1 d .
H11 H 0.3285 0.3468 0.6051 0.039 Uiso 1 1 calc R
C12 C 0.4382(5) 0.3283(5) 0.4688(4) 0.0306(10) Uani 1 1 d .
C13 C 0.4422(5) 0.3692(5) 0.3693(4) 0.0305(10) Uani 1 1 d .
C14 C 0.5509(6) 0.3281(5) 0.2949(4) 0.0310(10) Uani 1 1 d .
C15 C 0.6484(7) 0.3376(8) 0.1325(5) 0.0545(18) Uani 1 1 d .
H15 H 0.6499 0.3704 0.0699 0.065 Uiso 1 1 calc R
C16 C 0.7461(8) 0.2515(8) 0.1488(5) 0.059(2) Uani 1 1 d .
H16 H 0.8098 0.2257 0.0968 0.070 Uiso 1 1 calc R
C17 C 0.7485(7) 0.2047(7) 0.2410(5) 0.0458(15) Uani 1 1 d .
H17 H 0.8146 0.1483 0.2529 0.055 Uiso 1 1 calc R
C18 C 0.6490(6) 0.2432(5) 0.3179(4) 0.0365(11) Uani 1 1 d .
C19 C 0.6402(6) 0.2009(5) 0.4178(4) 0.0311(10) Uani 1 1 d .
C20 C 0.5423(5) 0.2451(5) 0.4893(4) 0.0306(10) Uani 1 1 d .
C21 C 0.6727(5) 0.1124(5) 0.5512(4) 0.0320(10) Uani 1 1 d .
C22 C 0.7264(6) 0.0297(5) 0.6225(4) 0.0338(11) Uani 1 1 d .
C23 C 0.8360(6) -0.0452(6) 0.5907(5) 0.0386(12) Uani 1 1 d .
H23 H 0.8757 -0.0418 0.5254 0.046 Uiso 1 1 calc R
C24 C 0.8876(7) -0.1246(6) 0.6538(6) 0.0476(15) Uani 1 1 d .
H24 H 0.9621 -0.1737 0.6321 0.057 Uiso 1 1 calc R
C25 C 0.8266(7) -0.1298(6) 0.7493(6) 0.0523(17) Uani 1 1 d .
H25 H 0.8600 -0.1840 0.7919 0.063 Uiso 1 1 calc R
C26 C 0.7169(7) -0.0567(7) 0.7840(6) 0.0521(16) Uani 1 1 d .
H26 H 0.6773 -0.0611 0.8492 0.063 Uiso 1 1 calc R
C27 C 0.6671(7) 0.0238(6) 0.7192(5) 0.0429(13) Uani 1 1 d .
H27 H 0.5934 0.0737 0.7412 0.051 Uiso 1 1 calc R
N1 N 0.5532(5) 0.3744(5) 0.2037(4) 0.0396(11) Uani 1 1 d .
N2 N 0.3466(5) 0.4452(4) 0.3412(4) 0.0338(9) Uani 1 1 d .
N3 N 0.7223(5) 0.1181(5) 0.4565(4) 0.0374(10) Uani 1 1 d .
N4 N 0.5650(5) 0.1877(4) 0.5752(4) 0.0333(9) Uani 1 1 d .
H4 H 0.5197 0.1976 0.6329 0.040 Uiso 1 1 calc R
O1 O 0.1518(5) 0.6193(5) 0.2362(4) 0.0570(13) Uani 1 1 d .
O2 O 0.2075(5) 0.6730(5) 0.0845(4) 0.0606(14) Uani 1 1 d .
O3 O -0.4376(4) 0.6239(4) 0.0666(3) 0.0447(10) Uani 1 1 d .
O4 O -0.4921(4) 0.6845(4) 0.2292(3) 0.0370(8) Uani 1 1 d .
Pb1 Pb 0.340122(18) 0.497224(18) 0.149422(14) 0.03126(8) Uani 1 1 d .

loop_
_atom_site_aniso_label
_atom_site_aniso_U_11
_atom_site_aniso_U_22
_atom_site_aniso_U_33
_atom_site_aniso_U_23
_atom_site_aniso_U_13
_atom_site_aniso_U_12
C1 0.026(2) 0.054(3) 0.035(3) 0.010(2) 0.001(2) 0.017(2)
C2 0.027(2) 0.044(3) 0.031(3) 0.014(2) 0.0005(19) 0.012(2)
C3 0.031(3) 0.046(3) 0.025(3) 0.003(2) 0.0011(19) 0.012(2)
C4 0.030(3) 0.037(3) 0.045(3) -0.007(2) 0.005(2) 0.004(2)
C5 0.029(2) 0.037(3) 0.045(3) 0.010(2) 0.006(2) 0.009(2)
C6 0.029(2) 0.041(3) 0.029(3) 0.002(2) -0.0016(19) 0.013(2)
C7 0.037(3) 0.064(4) 0.052(4) 0.032(3) 0.009(3) 0.013(3)
C8 0.034(3) 0.076(4) 0.027(3) 0.025(3) 0.008(2) 0.024(3)
C9 0.036(3) 0.041(3) 0.032(3) 0.008(2) 0.006(2) 0.018(2)
C10 0.033(3) 0.043(3) 0.033(3) 0.006(2) 0.008(2) 0.012(2)
C11 0.034(3) 0.039(3) 0.026(3) 0.009(2) 0.008(2) 0.011(2)
C12 0.030(2) 0.029(2) 0.032(3) -0.001(2) 0.0080(19) 0.0056(19)
C13 0.031(2) 0.032(2) 0.027(3) 0.0001(19) 0.0058(19) 0.0066(19)
C14 0.035(3) 0.038(3) 0.022(2) 0.006(2) 0.0091(19) 0.009(2)
C15 0.057(4) 0.085(5) 0.037(4) 0.030(3) 0.023(3) 0.039(4)
C16 0.064(4) 0.093(5) 0.036(4) 0.030(4) 0.029(3) 0.049(4)
C17 0.050(3) 0.067(4) 0.034(3) 0.021(3) 0.015(2) 0.038(3)
C18 0.037(3) 0.040(3) 0.033(3) 0.002(2) 0.012(2) 0.010(2)
C19 0.034(2) 0.033(2) 0.027(3) 0.005(2) 0.0057(19) 0.011(2)
C20 0.032(2) 0.037(3) 0.024(3) 0.005(2) 0.0040(18) 0.008(2)
C21 0.030(2) 0.036(3) 0.029(3) 0.002(2) -0.0013(19) 0.006(2)
C22 0.032(3) 0.034(3) 0.035(3) 0.006(2) -0.006(2) 0.005(2)
C23 0.040(3) 0.043(3) 0.036(3) 0.009(2) -0.006(2) 0.013(2)
C24 0.044(3) 0.039(3) 0.061(4) 0.012(3) -0.020(3) 0.011(2)
C25 0.058(4) 0.041(3) 0.064(5) 0.030(3) -0.023(3) 0.008(3)
C26 0.056(4) 0.059(4) 0.046(4) 0.025(3) -0.009(3) 0.004(3)
C27 0.047(3) 0.049(3) 0.037(3) 0.013(3) -0.002(2) 0.014(3)
N1 0.042(3) 0.055(3) 0.028(2) 0.013(2) 0.0139(19) 0.020(2)
N2 0.031(2) 0.036(2) 0.034(2) 0.0023(18) 0.0097(17) 0.0073(17)
N3 0.040(2) 0.039(2) 0.036(3) 0.006(2) 0.0077(19) 0.0141(19)
N4 0.037(2) 0.038(2) 0.025(2) 0.0048(18) 0.0080(17) 0.0073(18)
O1 0.058(3) 0.090(4) 0.040(3) 0.026(2) 0.015(2) 0.049(3)
O2 0.052(3) 0.088(4) 0.060(3) 0.037(3) 0.029(2) 0.042(3)
O3 0.042(2) 0.063(3) 0.024(2) -0.0037(18) 0.0044(16) 0.0027(19)
O4 0.0287(18) 0.051(2) 0.0268(19) -0.0031(16) 0.0038(14) 0.0008(15)
Pb1 0.02769(11) 0.04185(13) 0.02493(11) 0.00437(8) -0.00006(7) 0.00893(8)

loop_
_atom_type_symbol
_atom_type_description
_atom_type_scat_dispersion_real
_atom_type_scat_dispersion_imag
_atom_type_scat_source
C C 0.0033 0.0016 'International Tables Vol C Tables 4.2.6.8 and 6.1.1.4'
H H 0.0000 0.0000 'International Tables Vol C Tables 4.2.6.8 and 6.1.1.4'
N N 0.0061 0.0033 'International Tables Vol C Tables 4.2.6.8 and 6.1.1.4'
O O 0.0106 0.0060 'International Tables Vol C Tables 4.2.6.8 and 6.1.1.4'
Pb Pb -3.3944 10.1111 'International Tables Vol C Tables 4.2.6.8 and 6.1.1.4'

loop_
_geom_angle_atom_site_label_1
_geom_angle_atom_site_label_2
_geom_angle_atom_site_label_3
_geom_angle
_geom_angle_site_symmetry_1
_geom_angle_site_symmetry_3
O1 C1 O2 122.3(5) . .
O1 C1 C2 119.4(5) . .
O2 C1 C2 118.2(5) . .
O1 C1 Pb1 58.8(3) . .
O2 C1 Pb1 64.1(3) . .
C2 C1 Pb1 174.1(4) . .
C3 C2 C1 114.6(4) . .
C3 C2 C8 109.9(4) . .
C1 C2 C8 111.7(5) . .
C3 C2 H2 106.7 . .
C1 C2 H2 106.7 . .
C8 C2 H2 106.7 . .
C2 C3 C4 109.2(4) . .
C2 C3 H3A 109.8 . .
C4 C3 H3A 109.8 . .
C2 C3 H3B 109.8 . .
C4 C3 H3B 109.8 . .
H3A C3 H3B 108.3 . .
C5 C4 C3 112.0(4) . .
C5 C4 H4A 109.2 . .
C3 C4 H4A 109.2 . .
C5 C4 H4B 109.2 . .
C3 C4 H4B 109.2 . .
H4A C4 H4B 107.9 . .
C4 C5 C6 111.8(5) . .
C4 C5 C7 111.5(5) . .
C6 C5 C7 112.8(5) . .
C4 C5 H5 106.8 . .
C6 C5 H5 106.8 . .
C7 C5 H5 106.8 . .
O3 C6 O4 120.8(5) . .
O3 C6 C5 121.0(5) . .
O4 C6 C5 118.0(5) . .
O3 C6 Pb1 65.5(3) . 1_455
O4 C6 Pb1 55.4(3) . 1_455
C5 C6 Pb1 171.0(3) . 1_455
C8 C7 C5 111.3(5) . .
C8 C7 H7A 109.4 . .
C5 C7 H7A 109.4 . .
C8 C7 H7B 109.4 . .
C5 C7 H7B 109.4 . .
H7A C7 H7B 108.0 . .
C7 C8 C2 111.6(5) . .
C7 C8 H8A 109.3 . .
C2 C8 H8A 109.3 . .
C7 C8 H8B 109.3 . .
C2 C8 H8B 109.3 . .
H8A C8 H8B 108.0 . .
N2 C9 C10 121.9(5) . .
N2 C9 H9 119.1 . .
C10 C9 H9 119.1 . .
C11 C10 C9 120.0(5) . .
C11 C10 H10 120.0 . .
C9 C10 H10 120.0 . .
C10 C11 C12 118.7(5) . .
C10 C11 H11 120.7 . .
C12 C11 H11 120.7 . .
C11 C12 C13 118.5(5) . .
C11 C12 C20 124.7(5) . .
C13 C12 C20 116.8(4) . .
N2 C13 C12 121.6(4) . .
N2 C13 C14 118.4(5) . .
C12 C13 C14 120.0(4) . .
N1 C14 C18 121.8(4) . .
N1 C14 C13 117.2(5) . .
C18 C14 C13 121.0(5) . .
N1 C15 C16 121.9(6) . .
N1 C15 H15 119.0 . .
C16 C15 H15 119.0 . .
C17 C16 C15 120.1(5) . .
C17 C16 H16 119.9 . .
C15 C16 H16 119.9 . .
C16 C17 C18 118.9(5) . .
C16 C17 H17 120.6 . .
C18 C17 H17 120.6 . .
C14 C18 C17 117.8(5) . .
C14 C18 C19 117.9(4) . .
C17 C18 C19 124.3(5) . .
N3 C19 C20 111.2(5) . .
N3 C19 C18 128.1(5) . .
C20 C19 C18 120.7(5) . .
C19 C20 N4 105.4(4) . .
C19 C20 C12 123.6(5) . .
N4 C20 C12 131.0(5) . .
N3 C21 N4 112.6(5) . .
N3 C21 C22 123.7(5) . .
N4 C21 C22 123.6(5) . .
C27 C22 C23 119.1(5) . .
C27 C22 C21 121.3(5) . .
C23 C22 C21 119.5(5) . .
C24 C23 C22 121.4(6) . .
C24 C23 H23 119.3 . .
C22 C23 H23 119.3 . .
C25 C24 C23 118.6(6) . .
C25 C24 H24 120.7 . .
C23 C24 H24 120.7 . .
C24 C25 C26 121.9(5) . .
C24 C25 H25 119.0 . .
C26 C25 H25 119.0 . .
C25 C26 C27 118.6(6) . .
C25 C26 H26 120.7 . .
C27 C26 H26 120.7 . .
C22 C27 C26 120.4(6) . .
C22 C27 H27 119.8 . .
C26 C27 H27 119.8 . .
C15 N1 C14 119.4(5) . .
C15 N1 Pb1 118.7(4) . .
C14 N1 Pb1 120.8(3) . .
C9 N2 C13 119.3(5) . .
C9 N2 Pb1 120.0(3) . .
C13 N2 Pb1 120.3(3) . .
C21 N3 C19 104.2(4) . .
C21 N4 C20 106.7(4) . .
C21 N4 H4 126.7 . .
C20 N4 H4 126.7 . .
C1 O1 Pb1 95.7(3) . .
C1 O2 Pb1 90.1(3) . .
C6 O3 Pb1 88.7(3) . 1_455
C6 O4 Pb1 98.6(3) . 1_455
O4 Pb1 O1 83.85(16) 1_655 .
O4 Pb1 O2 82.86(17) 1_655 .
O1 Pb1 O2 51.13(14) . .
O4 Pb1 O3 51.77(12) 1_655 1_655
O1 Pb1 O3 119.48(16) . 1_655
O2 Pb1 O3 81.01(14) . 1_655
O4 Pb1 N1 81.58(16) 1_655 .
O1 Pb1 N1 137.75(15) . .
O2 Pb1 N1 160.54(17) . .
O3 Pb1 N1 80.20(14) 1_655 .
O4 Pb1 N2 81.17(14) 1_655 .
O1 Pb1 N2 76.58(14) . .
O2 Pb1 N2 126.56(14) . .
O3 Pb1 N2 123.79(13) 1_655 .
N1 Pb1 N2 62.11(14) . .
O4 Pb1 C6 25.95(13) 1_655 1_655
O1 Pb1 C6 101.91(17) . 1_655
O2 Pb1 C6 80.35(16) . 1_655
O3 Pb1 C6 25.83(14) 1_655 1_655
N1 Pb1 C6 80.54(15) . 1_655
N2 Pb1 C6 103.36(15) . 1_655
O4 Pb1 C1 84.76(15) 1_655 .
O1 Pb1 C1 25.48(15) . .
O2 Pb1 C1 25.82(15) . .
O3 Pb1 C1 102.22(15) 1_655 .
N1 Pb1 C1 160.33(17) . .
N2 Pb1 C1 101.89(15) . .
C6 Pb1 C1 93.22(15) 1_655 .

loop_
_geom_bond_atom_site_label_1
_geom_bond_atom_site_label_2
_geom_bond_distance
_geom_bond_site_symmetry_2
C1 O1 1.240(7) .
C1 O2 1.249(7) .
C1 C2 1.520(7) .
C1 Pb1 2.867(5) .
C2 C3 1.518(7) .
C2 C8 1.539(8) .
C2 H2 0.9800 .
C3 C4 1.538(7) .
C3 H3A 0.9700 .
C3 H3B 0.9700 .
C4 C5 1.522(8) .
C4 H4A 0.9700 .
C4 H4B 0.9700 .
C5 C6 1.530(7) .
C5 C7 1.536(8) .
C5 H5 0.9800 .
C6 O3 1.248(7) .
C6 O4 1.267(6) .
C6 Pb1 2.864(5) 1_455
C7 C8 1.532(8) .
C7 H7A 0.9700 .
C7 H7B 0.9700 .
C8 H8A 0.9700 .
C8 H8B 0.9700 .
C9 N2 1.333(6) .
C9 C10 1.412(8) .
C9 H9 0.9300 .
C10 C11 1.365(7) .
C10 H10 0.9300 .
C11 C12 1.403(7) .
C11 H11 0.9300 .
C12 C13 1.423(7) .
C12 C20 1.427(7) .
C13 N2 1.346(7) .
C13 C14 1.457(6) .
C14 N1 1.347(7) .
C14 C18 1.409(7) .
C15 N1 1.328(7) .
C15 C16 1.392(9) .
C15 H15 0.9300 .
C16 C17 1.363(8) .
C16 H16 0.9300 .
C17 C18 1.410(7) .
C17 H17 0.9300 .
C18 C19 1.434(8) .
C19 N3 1.370(7) .
C19 C20 1.370(7) .
C20 N4 1.375(7) .
C21 N3 1.324(7) .
C21 N4 1.356(6) .
C21 C22 1.485(7) .
C22 C27 1.381(8) .
C22 C23 1.385(7) .
C23 C24 1.379(8) .
C23 H23 0.9300 .
C24 C25 1.371(10) .
C24 H24 0.9300 .
C25 C26 1.383(10) .
C25 H25 0.9300 .
C26 C27 1.396(8) .
C26 H26 0.9300 .
C27 H27 0.9300 .
N1 Pb1 2.630(5) .
N2 Pb1 2.633(5) .
N4 H4 0.8600 .
O1 Pb1 2.466(4) .
O2 Pb1 2.579(4) .
O3 Pb1 2.606(4) 1_455
O4 Pb1 2.385(4) 1_455
Pb1 O4 2.385(4) 1_655
Pb1 O3 2.606(4) 1_655
Pb1 C6 2.864(5) 1_655
